data_7029868
loop_
_publ_author_name
'Chaignon, J\'er\'emy'
'Stiriba, Salah-Eddine'
'Lloret, Francisco'
'Yuste, Consuelo'
'Pilet, Guillaume'
'Bonneviot, Laurent'
'Albela, Bel\'en'
'Castro, Isabel'

_publ_section_title
;
 Bioinspired manganese(ii) complexes with a clickable ligand for
 immobilisation on a solid support.
;
_journal_issue 25
_journal_name_full 'Dalton transactions (Cambridge, England : 2003)'
_journal_page_first 9704
_journal_page_last 9713
_journal_paper_doi 10.1039/c3dt53636j
_journal_volume 43
_journal_year 2014
_chemical_formula_moiety 'C30 H30 Cl4 MN2 N6'
_chemical_formula_sum 'C30 H30 Cl4 Mn2 N6'
_chemical_formula_weight 726.28
_space_group_IT_number 14
_symmetry_cell_setting monoclinic
_symmetry_space_group_name_Hall '-P 2ybc'
_symmetry_space_group_name_H-M 'P 1 21/c 1'
_atom_sites_solution_hydrogens geom
_atom_sites_solution_primary direct
_cell_angle_alpha 90.0
_cell_angle_beta 109.004(18)
_cell_angle_gamma 90.0
_cell_formula_units_Z 2
_cell_length_a 9.9301(13)
_cell_length_b 17.060(2)
_cell_length_c 10.008(2)
_cell_measurement_reflns_used 2425
_cell_measurement_temperature 150
_cell_measurement_theta_max 29
_cell_measurement_theta_min 3
_cell_volume 1603.0(5)
_computing_cell_refinement 'CrysAlis RED, (Oxford Diffraction, 2002)'
_computing_data_collection 'Gemini, (Oxford Diffraction, 2006)'
_computing_data_reduction 'CrysAlis RED, (Oxford Diffraction, 2002)'
_computing_molecular_graphics 'CAMERON (Watkin et al., 1996)'
_computing_publication_material 'CRYSTALS (Betteridge et al., 2003)'
_computing_structure_refinement 'CRYSTALS (Betteridge et al., 2003)'
_computing_structure_solution 'SIR97 (Altomare et al., 1999)'
_diffrn_ambient_temperature 150
_diffrn_measured_fraction_theta_full 0.975
_diffrn_measured_fraction_theta_max 0.995
_diffrn_measurement_device Area
_diffrn_measurement_device_type 'Oxford Diffraction Gemini'
_diffrn_measurement_method \w/2\q
_diffrn_radiation_monochromator graphite
_diffrn_radiation_type 'Mo K\a'
_diffrn_radiation_wavelength 0.71069
_diffrn_reflns_av_R_equivalents 0.051
_diffrn_reflns_limit_h_max 13
_diffrn_reflns_limit_h_min -9
_diffrn_reflns_limit_k_max 13
_diffrn_reflns_limit_k_min -23
_diffrn_reflns_limit_l_max 8
_diffrn_reflns_limit_l_min -12
_diffrn_reflns_number 5610
_diffrn_reflns_theta_full 25.286
_diffrn_reflns_theta_max 29.403
_diffrn_reflns_theta_min 3.465
_diffrn_standards_number 0
_exptl_absorpt_coefficient_mu 1.152
_exptl_absorpt_correction_T_max 0.83
_exptl_absorpt_correction_T_min 0.82
_exptl_absorpt_correction_type analytical
_exptl_absorpt_process_details
; 
 Analytical Absorption (De Meulenaer & Tompa, 1965) 
;
_exptl_crystal_colour colourless
_exptl_crystal_density_diffrn 1.505
_exptl_crystal_density_method 'not measured'
_exptl_crystal_description hexagonal
_exptl_crystal_F_000 740
_exptl_crystal_size_max 0.247
_exptl_crystal_size_mid 0.190
_exptl_crystal_size_min 0.162
_refine_diff_density_max 0.98
_refine_diff_density_min -0.72
_refine_ls_extinction_method None
_refine_ls_goodness_of_fit_ref 0.9233
_refine_ls_hydrogen_treatment none
_refine_ls_matrix_type full
_refine_ls_number_parameters 190
_refine_ls_number_reflns 2285
_refine_ls_number_restraints 0
_refine_ls_R_factor_all 0.0709
_refine_ls_R_factor_gt 0.0586
_refine_ls_shift/su_max 0.0005443
_refine_ls_shift/su_mean 0.0000214
_refine_ls_structure_factor_coef F
_refine_ls_weighting_details
;
 Method, part 1, Chebychev polynomial, (Watkin, 1994, Prince, 1982) 
 [weight] = 1.0/[A~0~*T~0~(x)+A~1~*T~1~(x) ... +A~n-1~]*T~n-1~(x)] 
 where A~i~ are the Chebychev coefficients listed below and x= Fcalc/Fmax 
 Method = Robust Weighting (Prince, 1982) 
 W = [weight] * [1-(deltaF/6*sigmaF)^2^]^2^ 
 A~i~ are: 
 6.08 4.39 3.80 
;
_refine_ls_weighting_scheme calc
_refine_ls_wR_factor_all 0.0874
_refine_ls_wR_factor_gt 0.0711
_refine_ls_wR_factor_ref 0.0648
_reflns_limit_h_max 11
_reflns_limit_h_min -13
_reflns_limit_k_max 23
_reflns_limit_k_min 0
_reflns_limit_l_max 12
_reflns_limit_l_min 0
_reflns_number_gt 2523
_reflns_number_total 3034
_reflns_threshold_expression I>2.0\s(I)
_oxford_diffrn_Wilson_B_factor 0.00
_oxford_diffrn_Wilson_scale 0.00
_oxford_refine_ls_r_factor_ref 0.0526
_oxford_refine_ls_scale 2.507(7)
_oxford_reflns_number_all 3019
_oxford_reflns_threshold_expression_ref I>3.0\s(I)
_cod_data_source_file c3dt53636j2.cif
_cod_data_source_block 1
_cod_depositor_comments
;
The following automatic conversions were performed:

'_symmetry_cell_setting' value 'Monoclinic' changed to 'monoclinic'
according to
/usr/data/users/saulius/crontab/automatic-downloads/rss-feeds/RSC/lib/dictionaries/cif_core.dic
dictionary named 'cif_core.dic' version 2.4.2 from 2011-04-26.

Automatic conversion script
Id: cif_fix_values 2281 2013-09-26 08:29:07Z andrius 

 Adding full bibliography for 7029868--7029871.cif.
;
_cod_original_sg_symbol_H-M 'P 1 21/c 1 '
_cod_original_formula_sum 'C30 H30 Cl4 MN2 N6'
_cod_database_code 7029868

loop_
_symmetry_equiv_pos_as_xyz
x,y,z
-x,-y,-z
-x,y+1/2,-z+1/2
x,-y+1/2,z+1/2

loop_
_atom_site_label
_atom_site_type_symbol
_atom_site_fract_x
_atom_site_fract_y
_atom_site_fract_z
_atom_site_U_iso_or_equiv
_atom_site_occupancy
_atom_site_adp_type
N1 N 0.2238(3) 0.52431(16) 0.3783(4) 0.0216 1.0000 Uani
C2 C 0.3238(3) 0.4774(2) 0.4627(4) 0.0226 1.0000 Uani
C3 C 0.3438(4) 0.4699(2) 0.6047(5) 0.0333 1.0000 Uani
C4 C 0.2589(4) 0.5119(3) 0.6648(5) 0.0309 1.0000 Uani
C5 C 0.1544(4) 0.5608(2) 0.5762(5) 0.0264 1.0000 Uani
C6 C 0.1406(3) 0.56547(19) 0.4347(4) 0.0201 1.0000 Uani
C7 C 0.0292(3) 0.6175(2) 0.3327(4) 0.0217 1.0000 Uani
N3 N 0.0800(3) 0.64521(16) 0.2197(3) 0.0182 1.0000 Uani
C9 C -0.0385(3) 0.67992(19) 0.1017(4) 0.0217 1.0000 Uani
C10 C -0.1054(3) 0.7476(2) 0.1450(5) 0.0290 1.0000 Uani
C11 C -0.1530(4) 0.7997(2) 0.1921(5) 0.0351 1.0000 Uani
C12 C 0.1973(3) 0.70221(19) 0.2770(4) 0.0209 1.0000 Uani
C13 C 0.3000(3) 0.70239(19) 0.1951(4) 0.0184 1.0000 Uani
C14 C 0.3817(3) 0.76864(19) 0.1943(4) 0.0245 1.0000 Uani
C15 C 0.4843(4) 0.7640(2) 0.1271(5) 0.0271 1.0000 Uani
C16 C 0.5019(4) 0.6945(2) 0.0649(4) 0.0278 1.0000 Uani
C17 C 0.4163(3) 0.6316(2) 0.0700(4) 0.0225 1.0000 Uani
Cl3 Cl 0.34642(8) 0.43283(5) 0.13539(11) 0.0235 1.0000 Uani
Cl1 Cl 0.04960(8) 0.54940(5) -0.12121(10) 0.0201 1.0000 Uani
Mn1 Mn 0.17368(5) 0.53230(3) 0.13962(6) 0.0171 1.0000 Uani
N2 N 0.3179(3) 0.63499(16) 0.1356(3) 0.0189 1.0000 Uani
H21 H 0.3819 0.4490 0.4200 0.0276 1.0000 Uiso
H31 H 0.4164 0.4368 0.6620 0.0415 1.0000 Uiso
H41 H 0.2727 0.5076 0.7635 0.0405 1.0000 Uiso
H51 H 0.0927 0.5906 0.6121 0.0336 1.0000 Uiso
H72 H 0.0069 0.6621 0.3851 0.0274 1.0000 Uiso
H71 H -0.0576 0.5870 0.2880 0.0268 1.0000 Uiso
H91 H -0.0013 0.6974 0.0252 0.0263 1.0000 Uiso
H92 H -0.1114 0.6404 0.0635 0.0267 1.0000 Uiso
H111 H -0.1879 0.8426 0.2306 0.0446 1.0000 Uiso
H122 H 0.1573 0.7542 0.2738 0.0265 1.0000 Uiso
H121 H 0.2499 0.6882 0.3769 0.0270 1.0000 Uiso
H141 H 0.3686 0.8162 0.2386 0.0294 1.0000 Uiso
H151 H 0.5422 0.8077 0.1257 0.0322 1.0000 Uiso
H161 H 0.5699 0.6890 0.0181 0.0329 1.0000 Uiso
H171 H 0.4266 0.5863 0.0259 0.0266 1.0000 Uiso

loop_
_atom_site_aniso_label
_atom_site_aniso_U_11
_atom_site_aniso_U_22
_atom_site_aniso_U_33
_atom_site_aniso_U_23
_atom_site_aniso_U_13
_atom_site_aniso_U_12
N1 0.0185(13) 0.0210(14) 0.024(2) -0.0029(13) 0.0051(12) -0.0014(10)
C2 0.0168(15) 0.0321(19) 0.016(3) 0.0030(17) 0.0008(13) -0.0027(12)
C3 0.0214(18) 0.039(2) 0.034(3) 0.007(2) 0.0007(16) -0.0037(14)
C4 0.0281(19) 0.039(2) 0.025(3) -0.0018(19) 0.0079(16) -0.0119(15)
C5 0.0272(18) 0.0322(19) 0.022(3) -0.0025(18) 0.0115(15) -0.0103(14)
C6 0.0202(15) 0.0211(16) 0.021(3) -0.0045(15) 0.0092(14) -0.0078(12)
C7 0.0220(15) 0.0233(16) 0.023(3) -0.0031(16) 0.0123(14) -0.0004(13)
N3 0.0151(12) 0.0171(13) 0.021(2) -0.0038(12) 0.0033(11) 0.0003(9)
C9 0.0206(15) 0.0190(15) 0.023(3) -0.0058(15) 0.0043(13) 0.0024(12)
C10 0.0172(15) 0.0222(17) 0.042(3) -0.0015(17) 0.0022(14) 0.0009(12)
C11 0.0248(18) 0.030(2) 0.044(3) -0.0122(19) 0.0022(16) 0.0036(14)
C12 0.0168(14) 0.0173(15) 0.028(2) -0.0042(15) 0.0059(13) -0.0026(11)
C13 0.0149(14) 0.0195(15) 0.018(2) 0.0024(15) 0.0009(12) 0.0000(11)
C14 0.0215(15) 0.0187(16) 0.031(3) -0.0029(16) 0.0062(14) -0.0011(12)
C15 0.0254(17) 0.0255(18) 0.030(3) 0.0026(17) 0.0086(15) -0.0070(13)
C16 0.0200(15) 0.0313(19) 0.034(3) 0.0013(17) 0.0118(15) 0.0001(13)
C17 0.0207(15) 0.0207(16) 0.026(3) -0.0003(15) 0.0071(14) 0.0005(12)
Cl3 0.0186(4) 0.0194(4) 0.0324(7) -0.0018(4) 0.0080(3) 0.0035(3)
Cl1 0.0172(4) 0.0212(4) 0.0208(6) 0.0006(4) 0.0048(3) -0.0025(3)
Mn1 0.0137(3) 0.0148(3) 0.0217(4) -0.0016(2) 0.0041(2) 0.00028(16)
N2 0.0151(12) 0.0210(14) 0.019(2) -0.0025(13) 0.0039(11) -0.0007(10)

loop_
_atom_type_symbol
_atom_type_scat_dispersion_real
_atom_type_scat_dispersion_imag
_atom_type_scat_Cromer_Mann_a1
_atom_type_scat_Cromer_Mann_b1
_atom_type_scat_Cromer_Mann_a2
_atom_type_scat_Cromer_Mann_b2
_atom_type_scat_Cromer_Mann_a3
_atom_type_scat_Cromer_Mann_b3
_atom_type_scat_Cromer_Mann_a4
_atom_type_scat_Cromer_Mann_b4
_atom_type_scat_Cromer_Mann_c
_atom_type_scat_source
C 0.0033 0.0016 2.3100 20.8439 1.0200 10.2075 1.5886 0.5687 0.8650 51.6512 0.2156 'International Tables Vol C 4.2.6.8 and 6.1.1.4'
H 0.0000 0.0000 0.4930 10.5109 0.3229 26.1257 0.1402 3.1424 0.0408 57.7998 0.0030 'International Tables Vol C 4.2.6.8 and 6.1.1.4'
N 0.0061 0.0033 12.2126 0.0057 3.1322 9.8933 2.0125 28.9975 1.1663 0.5826 -11.5290 'International Tables Vol C 4.2.6.8 and 6.1.1.4'
Cl 0.1484 0.1585 11.4604 0.0104 7.1964 1.1662 6.2556 18.5194 1.6455 47.7784 -9.5574 'International Tables Vol C 4.2.6.8 and 6.1.1.4'
Mn 0.3368 0.7283 11.2819 5.3409 7.3573 0.3432 3.0193 17.8674 2.2441 83.7543 1.0896 'International Tables Vol C 4.2.6.8 and 6.1.1.4'

loop_
_geom_angle_atom_site_label_1
_geom_angle_site_symmetry_1
_geom_angle_atom_site_label_2
_geom_angle_atom_site_label_3
_geom_angle_site_symmetry_3
_geom_angle
_geom_angle_publ_flag
C2 . N1 C6 . 118.7(4) yes
C2 . N1 Mn1 . 124.1(3) yes
C6 . N1 Mn1 . 117.1(2) yes
N1 . C2 C3 . 122.4(4) yes
N1 . C2 H21 . 117.0 no
C3 . C2 H21 . 120.7 no
C2 . C3 C4 . 119.8(4) yes
C2 . C3 H31 . 120.4 no
C4 . C3 H31 . 119.8 no
C3 . C4 C5 . 117.6(4) yes
C3 . C4 H41 . 120.4 no
C5 . C4 H41 . 122.0 no
C4 . C5 C6 . 119.4(4) yes
C4 . C5 H51 . 120.9 no
C6 . C5 H51 . 119.7 no
C5 . C6 N1 . 122.2(3) yes
C5 . C6 C7 . 122.0(3) yes
N1 . C6 C7 . 115.9(3) yes
C6 . C7 N3 . 110.5(3) yes
C6 . C7 H72 . 109.4 no
N3 . C7 H72 . 110.9 no
C6 . C7 H71 . 109.6 no
N3 . C7 H71 . 106.9 no
H72 . C7 H71 . 109.5 no
C7 . N3 C9 . 111.1(3) yes
C7 . N3 C12 . 109.8(3) yes
C9 . N3 C12 . 111.3(3) yes
C7 . N3 Mn1 . 105.66(19) yes
C9 . N3 Mn1 . 110.3(2) yes
C12 . N3 Mn1 . 108.41(19) yes
N3 . C9 C10 . 113.3(3) yes
N3 . C9 H91 . 109.5 no
C10 . C9 H91 . 107.9 no
N3 . C9 H92 . 109.3 no
C10 . C9 H92 . 108.1 no
H91 . C9 H92 . 108.7 no
C9 . C10 C11 . 173.9(5) yes
C10 . C11 H111 . 177.8 no
N3 . C12 C13 . 112.2(3) yes
N3 . C12 H122 . 109.0 no
C13 . C12 H122 . 108.9 no
N3 . C12 H121 . 108.7 no
C13 . C12 H121 . 108.8 no
H122 . C12 H121 . 109.2 no
C12 . C13 C14 . 120.3(3) yes
C12 . C13 N2 . 117.1(3) yes
C14 . C13 N2 . 122.3(3) yes
C13 . C14 C15 . 118.4(3) yes
C13 . C14 H141 . 121.3 no
C15 . C14 H141 . 120.3 no
C14 . C15 C16 . 119.2(3) yes
C14 . C15 H151 . 120.4 no
C16 . C15 H151 . 120.4 no
C15 . C16 C17 . 118.8(3) yes
C15 . C16 H161 . 121.7 no
C17 . C16 H161 . 119.4 no
C16 . C17 N2 . 122.7(3) yes
C16 . C17 H171 . 118.3 no
N2 . C17 H171 . 119.1 no
Mn1 2_565 Cl1 Mn1 . 97.52(4) yes
Cl1 . Mn1 Cl1 2_565 82.48(5) yes
Cl1 . Mn1 N1 . 163.87(7) yes
Cl1 2_565 Mn1 N1 . 86.09(8) yes
Cl1 . Mn1 Cl3 . 99.99(5) yes
Cl1 2_565 Mn1 Cl3 . 102.57(4) yes
N1 . Mn1 Cl3 . 93.56(8) yes
Cl1 . Mn1 N3 . 98.17(8) yes
Cl1 2_565 Mn1 N3 . 92.30(8) yes
N1 . Mn1 N3 . 70.89(10) yes
Cl3 . Mn1 N3 . 157.83(7) yes
Cl1 . Mn1 N2 . 89.48(8) yes
Cl1 2_565 Mn1 N2 . 161.76(7) yes
N1 . Mn1 N2 . 98.09(11) yes
Cl3 . Mn1 N2 . 94.91(8) yes
N3 . Mn1 N2 . 72.59(10) yes
Mn1 . N2 C17 . 122.6(2) yes
Mn1 . N2 C13 . 118.7(2) yes
C17 . N2 C13 . 118.6(3) yes

loop_
_geom_bond_atom_site_label_1
_geom_bond_atom_site_label_2
_geom_bond_site_symmetry_2
_geom_bond_distance
_geom_bond_publ_flag
N3 Mn1 . 2.388(3) yes
C9 C10 . 1.467(5) yes
C9 H91 . 0.997 no
C9 H92 . 0.971 no
C10 C11 . 1.175(6) yes
C11 H111 . 0.945 no
C12 C13 . 1.502(5) yes
C12 H122 . 0.968 no
C12 H121 . 0.994 no
C13 C14 . 1.393(4) yes
C13 N2 . 1.333(4) yes
C14 C15 . 1.394(5) yes
C14 H141 . 0.953 no
C15 C16 . 1.377(5) yes
C15 H151 . 0.944 no
C16 C17 . 1.379(5) yes
C16 H161 . 0.942 no
C17 N2 . 1.345(4) yes
C17 H171 . 0.913 no
Cl3 Mn1 . 2.4230(11) yes
Cl1 Mn1 2_565 2.5742(13) yes
Cl1 Mn1 . 2.5145(16) yes
Mn1 N2 . 2.272(3) yes
